data_4348984
loop_
_publ_author_name
'Yao, Ru-Xin'
'Qiao, Xiao-Hui'
'Cui, Xin'
'Jia, Xiao-Xia'
'Zhang, Xian-Ming'

_publ_section_title
;
 Hexagonal Co6 and zigzag Co4 cluster based magnetic MOFs with a pcu net
 for selective catalysis
;
_journal_issue 1
_journal_name_full 'Inorganic Chemistry Frontiers'
_journal_page_first 78
_journal_paper_doi 10.1039/C5QI00159E
_journal_volume 3
_journal_year 2016
_chemical_formula_moiety '0.11(C144 H227.21 Co27 N36 O126), 2(H O), H2 O'
_chemical_formula_sum 'C16 H29.25 Co3 N4 O17'
_chemical_formula_weight 726.47
_space_group_crystal_system trigonal
_space_group_IT_number 167
_space_group_name_Hall '-R 3 2"c'
_space_group_name_H-M_alt 'R -3 c :H'
_atom_sites_solution_hydrogens mixed
_atom_sites_solution_primary direct
_audit_creation_date 2015-10-06
_audit_creation_method
;
Olex2 1.2
(compiled 2014.09.19 svn.r3010 for OlexSys, GUI svn.r4874)
;
_audit_update_record
;
2015-10-06 deposited with the CCDC.
2015-10-21 downloaded from the CCDC.
;
_cell_angle_alpha 90
_cell_angle_beta 90
_cell_angle_gamma 120
_cell_formula_units_Z 18
_cell_length_a 24.4314(6)
_cell_length_b 24.4314(6)
_cell_length_c 27.9400(9)
_cell_measurement_reflns_used 4193
_cell_measurement_temperature 293(2)
_cell_measurement_theta_max 29.1275
_cell_measurement_theta_min 2.7446
_cell_volume 14442.9(7)
_computing_cell_refinement
;
CrysAlisPro, Agilent Technologies,
Version 1.171.35.21 (release 20-01-2012 CrysAlis171 .NET)
(compiled Jan 23 2012,18:06:46)
;
_computing_data_collection
;
CrysAlisPro, Agilent Technologies,
Version 1.171.35.21 (release 20-01-2012 CrysAlis171 .NET)
(compiled Jan 23 2012,18:06:46)
;
_computing_data_reduction
;
CrysAlisPro, Agilent Technologies,
Version 1.171.35.21 (release 20-01-2012 CrysAlis171 .NET)
(compiled Jan 23 2012,18:06:46)
;
_computing_molecular_graphics 'Olex2 (Dolomanov et al., 2009)'
_computing_publication_material 'Olex2 (Dolomanov et al., 2009)'
_computing_structure_refinement 'ShelXL (Sheldrick, 2008)'
_computing_structure_solution 'SIR2004 (Burla et al., 2007)'
_diffrn_ambient_temperature 293(2)
_diffrn_detector_area_resol_mean 16.0710
_diffrn_measured_fraction_theta_full 0.998
_diffrn_measured_fraction_theta_max 0.999
_diffrn_measurement_details
;
#__ type_ start__ end____ width___ exp.time_
  1 omega   37.00   85.00   1.0000  180.0000
omega____ theta____ kappa____ phi______ frames
    -       18.1148  178.0000   30.0000 48

#__ type_ start__ end____ width___ exp.time_
  2 omega    2.00   73.00   1.0000  180.0000
omega____ theta____ kappa____ phi______ frames
    -       18.1148   38.0000 -180.0000 71
;
_diffrn_measurement_device_type 'Xcalibur, Eos, Gemini'
_diffrn_measurement_method '\w scans'
_diffrn_orient_matrix_UB_11 0.0221801000
_diffrn_orient_matrix_UB_12 0.0010243000
_diffrn_orient_matrix_UB_13 0.0168736000
_diffrn_orient_matrix_UB_21 -0.0138286000
_diffrn_orient_matrix_UB_22 -0.0332970000
_diffrn_orient_matrix_UB_23 -0.0016132000
_diffrn_orient_matrix_UB_31 0.0210071000
_diffrn_orient_matrix_UB_32 0.0037356000
_diffrn_orient_matrix_UB_33 -0.0188825000
_diffrn_radiation_monochromator graphite
_diffrn_radiation_type MoK\a
_diffrn_radiation_wavelength 0.71073
_diffrn_reflns_av_R_equivalents 0.0313
_diffrn_reflns_av_unetI/netI 0.0356
_diffrn_reflns_Laue_measured_fraction_full 0.998
_diffrn_reflns_Laue_measured_fraction_max 0.999
_diffrn_reflns_limit_h_max 30
_diffrn_reflns_limit_h_min -23
_diffrn_reflns_limit_k_max 31
_diffrn_reflns_limit_k_min -14
_diffrn_reflns_limit_l_max 38
_diffrn_reflns_limit_l_min -20
_diffrn_reflns_number 11498
_diffrn_reflns_point_group_measured_fraction_full 0.998
_diffrn_reflns_point_group_measured_fraction_max 0.999
_diffrn_reflns_theta_full 25.242
_diffrn_reflns_theta_max 26.368
_diffrn_reflns_theta_min 2.750
_diffrn_source 'Enhance (Mo) X-ray Source'
_exptl_absorpt_coefficient_mu 1.603
_exptl_absorpt_correction_T_max 1.00000
_exptl_absorpt_correction_T_min 0.99436
_exptl_absorpt_correction_type multi-scan
_exptl_absorpt_process_details
;
CrysAlisPro, Agilent Technologies,
Version 1.171.35.21 (release 20-01-2012 CrysAlis171 .NET)
(compiled Jan 23 2012,18:06:46)
Empirical absorption correction using spherical harmonics,
 implemented in SCALE3 ABSPACK scaling algorithm.
;
_exptl_crystal_colour red
_exptl_crystal_colour_primary red
_exptl_crystal_density_diffrn 1.503
_exptl_crystal_description block
_exptl_crystal_F_000 6664
_exptl_crystal_size_max 0.2
_exptl_crystal_size_mid 0.16
_exptl_crystal_size_min 0.1
_refine_diff_density_max 0.607
_refine_diff_density_min -0.362
_refine_diff_density_rms 0.069
_refine_ls_extinction_method none
_refine_ls_goodness_of_fit_ref 1.046
_refine_ls_hydrogen_treatment mixed
_refine_ls_matrix_type full
_refine_ls_number_parameters 213
_refine_ls_number_reflns 3288
_refine_ls_number_restraints 1
_refine_ls_restrained_S_all 1.052
_refine_ls_R_factor_all 0.0398
_refine_ls_R_factor_gt 0.0319
_refine_ls_shift/su_max 0.002
_refine_ls_shift/su_mean 0.000
_refine_ls_structure_factor_coef Fsqd
_refine_ls_weighting_details
;
 w=1/[\s^2^(Fo^2^)+(0.0572P)^2^]
 where P=(Fo^2^+2Fc^2^)/3
;
_refine_ls_weighting_scheme calc
_refine_ls_wR_factor_gt 0.0912
_refine_ls_wR_factor_ref 0.0948
_reflns_Friedel_coverage 0.000
_reflns_number_gt 2735
_reflns_number_total 3288
_reflns_threshold_expression 'I > 2\s(I)'
_cod_data_source_file c5qi00159e2.cif
_cod_data_source_block 1
_cod_original_cell_volume 14442.9(9)
_cod_original_sg_symbol_H-M 'R -3 c'
_cod_database_code 4348984
_shelxl_version_number 2013-2
_shelx_space_group_comment
;
The symmetry employed for this shelxl refinement is uniquely defined
by the following loop, which should always be used as a source of
symmetry information in preference to the above space-group names.
They are only intended as comments.
;
_reflns_odcompleteness_completeness 99.75
_reflns_odcompleteness_iscentric 1
_reflns_odcompleteness_theta 26.32
_olex2_refinement_description
;
1. Fixed Uiso
 At 1.2 times of:
  All C(H) groups, All C(H,H) groups, All C(H,H,H,H) groups
 At 1.5 times of:
  All C(H,H,H) groups, All O(H) groups, All O(H,H) groups
2. Rigid bond restraints
 Co1, O2W
 with sigma for 1-2 distances of 0.001 and sigma for 1-3 distances of 0.002
3. Uiso/Uaniso restraints and constraints
Uanis(C8) = Uanis(C8A)
4. Others
 Sof(H6BC)=Sof(H6BD)=Sof(C7A)=Sof(H7AA)=1-FVAR(1)
 Sof(H6AA)=Sof(H6AB)=Sof(C7)=Sof(H7A)=Sof(H7B)=FVAR(1)
 Fixed Sof: C8(0.5) H8A(0.5) H8B(0.5) H8C(0.5) C8A(0.5) H8AA(0.5) H8AB(0.5)
 H8AC(0.5)
5.a Rotating group:
 O1W(H1WA,H1WB), O2W(H2WA,H2WB), O3W(H3WA)
5.b Secondary CH2 refined with riding coordinates:
 C6(H6AA,H6AB), C6(H6BC,H6BD), C7(H7A,H7B)
5.c Aromatic/amide H refined with riding coordinates:
 C7A(H7AA)
5.d Idealised Me refined as rotating group:
 C8(H8A,H8B,H8C), C8A(H8AA,H8AB,H8AC)
;

loop_
_space_group_symop_operation_xyz
'x, y, z'
'-y, x-y, z'
'-x+y, -x, z'
'x-y, -y, -z+1/2'
'-x, -x+y, -z+1/2'
'y, x, -z+1/2'
'x+2/3, y+1/3, z+1/3'
'-y+2/3, x-y+1/3, z+1/3'
'-x+y+2/3, -x+1/3, z+1/3'
'x-y+2/3, -y+1/3, -z+5/6'
'-x+2/3, -x+y+1/3, -z+5/6'
'y+2/3, x+1/3, -z+5/6'
'x+1/3, y+2/3, z+2/3'
'-y+1/3, x-y+2/3, z+2/3'
'-x+y+1/3, -x+2/3, z+2/3'
'x-y+1/3, -y+2/3, -z+7/6'
'-x+1/3, -x+y+2/3, -z+7/6'
'y+1/3, x+2/3, -z+7/6'
'-x, -y, -z'
'y, -x+y, -z'
'x-y, x, -z'
'-x+y, y, z-1/2'
'x, x-y, z-1/2'
'-y, -x, z-1/2'
'-x+2/3, -y+1/3, -z+1/3'
'y+2/3, -x+y+1/3, -z+1/3'
'x-y+2/3, x+1/3, -z+1/3'
'-x+y+2/3, y+1/3, z-1/6'
'x+2/3, x-y+1/3, z-1/6'
'-y+2/3, -x+1/3, z-1/6'
'-x+1/3, -y+2/3, -z+2/3'
'y+1/3, -x+y+2/3, -z+2/3'
'x-y+1/3, x+2/3, -z+2/3'
'-x+y+1/3, y+2/3, z+1/6'
'x+1/3, x-y+2/3, z+1/6'
'-y+1/3, -x+2/3, z+1/6'

loop_
_atom_site_label
_atom_site_type_symbol
_atom_site_fract_x
_atom_site_fract_y
_atom_site_fract_z
_atom_site_U_iso_or_equiv
_atom_site_adp_type
_atom_site_occupancy
_atom_site_site_symmetry_order
_atom_site_calc_flag
_atom_site_refinement_flags_posn
_atom_site_refinement_flags_adp
_atom_site_refinement_flags_occupancy
_atom_site_disorder_assembly
_atom_site_disorder_group
Co1 Co 0.58485(2) 0.65556(2) 0.66817(2) 0.01739(12) Uani 1 1 d . U . . .
Co2 Co 0.5000 0.5000 0.5000 0.02499(14) Uani 1 2 d S T P . .
O1 O 0.58134(7) 0.64538(7) 0.59180(5) 0.0226(4) Uani 1 1 d . . . . .
O1W O 0.68680(8) 0.70956(9) 0.66216(6) 0.0355(4) Uani 1 1 d . . . . .
H1WA H 0.7046 0.7133 0.6353 0.053 Uiso 1 1 d GR . . . .
H1WB H 0.7112 0.6991 0.6794 0.053 Uiso 1 1 d GR . . . .
O2 O 0.52304(8) 0.58325(8) 0.53274(5) 0.0310(4) Uani 1 1 d . . . . .
O2W O 0.60383(8) 0.57748(8) 0.67534(6) 0.0331(4) Uani 1 1 d . U . . .
H2WA H 0.5686 0.5413 0.6751 0.050 Uiso 1 1 d GR . . . .
H2WB H 0.6234 0.5804 0.7022 0.050 Uiso 1 1 d GR . . . .
O3 O 0.41476(8) 0.45036(9) 0.53646(6) 0.0345(5) Uani 1 1 d . . . . .
O3W O 0.45125(9) 0.52279(10) 0.44664(7) 0.0422(5) Uani 1 1 d . . . . .
H3WA H 0.4142 0.4905 0.4406 0.063 Uiso 1 1 d GR . . . .
O4 O 0.33851(7) 0.40763(7) 0.58992(6) 0.0230(4) Uani 1 1 d . . . . .
N1 N 0.49277(9) 0.58376(9) 0.65791(6) 0.0191(4) Uani 1 1 d . . . . .
N2 N 0.40317(8) 0.49092(9) 0.65796(6) 0.0192(4) Uani 1 1 d . . . . .
C1 C 0.42793(10) 0.50190(11) 0.61220(7) 0.0181(5) Uani 1 1 d . . . . .
C2 C 0.48351(10) 0.55975(11) 0.61255(7) 0.0185(5) Uani 1 1 d . . . . .
C3 C 0.44369(10) 0.54129(11) 0.68382(8) 0.0210(5) Uani 1 1 d . . . . .
C4 C 0.39289(10) 0.45144(11) 0.57670(7) 0.0196(5) Uani 1 1 d . . . . .
C5 C 0.53179(10) 0.59743(11) 0.57646(7) 0.0195(5) Uani 1 1 d . . . . .
C6 C 0.43494(14) 0.55001(14) 0.73565(9) 0.0419(8) Uani 1 1 d . . . . .
H6AA H 0.4720 0.5568 0.7533 0.050 Uiso 0.623(17) 1 calc R . . A 1
H6AB H 0.3988 0.5118 0.7478 0.050 Uiso 0.623(17) 1 calc R . . A 1
H6BC H 0.4749 0.5821 0.7489 0.050 Uiso 0.377(17) 1 calc R . . A 2
H6BD H 0.4224 0.5108 0.7525 0.050 Uiso 0.377(17) 1 calc R . . A 2
C7 C 0.4245(7) 0.6061(6) 0.7440(3) 0.096(4) Uani 0.623(17) 1 d . . . A 1
H7A H 0.4308 0.6181 0.7775 0.115 Uiso 0.623(17) 1 calc R . . A 1
H7B H 0.4543 0.6421 0.7251 0.115 Uiso 0.623(17) 1 calc R . . A 1
C7A C 0.3861(6) 0.5691(7) 0.7436(3) 0.048(4) Uani 0.377(17) 1 d . . . A 2
H7AA H 0.3462 0.5426 0.7564 0.057 Uiso 0.377(17) 1 calc R . . A 2
C8 C 0.3678(7) 0.5891(8) 0.7315(8) 0.156(6) Uani 0.5 1 d . . . A 1
H8A H 0.3443 0.5440 0.7278 0.235 Uiso 0.5 1 calc GR . . A 1
H8B H 0.3684 0.6088 0.7016 0.235 Uiso 0.5 1 calc GR . . A 1
H8C H 0.3483 0.6016 0.7556 0.235 Uiso 0.5 1 calc GR . . A 1
C8A C 0.4091(8) 0.6365(6) 0.7285(7) 0.156(6) Uani 0.5 1 d . . . A 2
H8AA H 0.4313 0.6645 0.7545 0.235 Uiso 0.5 1 calc GR . . A 2
H8AB H 0.3736 0.6411 0.7197 0.235 Uiso 0.5 1 calc GR . . A 2
H8AC H 0.4370 0.6468 0.7016 0.235 Uiso 0.5 1 calc GR . . A 2
O4W O 0.48733(13) 0.55748(14) 0.35187(8) 0.0638(7) Uani 1 1 d . . . . .
O6W O 0.3333 0.42267(15) 0.4167 0.0529(8) Uani 1 2 d S T P . .
H3WB H 0.4735(15) 0.5356(15) 0.4165(14) 0.065(11) Uiso 1 1 d . . . . .
H6W H 0.333(3) 0.402(2) 0.3908(17) 0.14(2) Uiso 1 1 d . . . . .
H4W H 0.529(3) 0.574(3) 0.3426(19) 0.15(2) Uiso 1 1 d . . . . .

loop_
_atom_site_aniso_label
_atom_site_aniso_U_11
_atom_site_aniso_U_22
_atom_site_aniso_U_33
_atom_site_aniso_U_23
_atom_site_aniso_U_13
_atom_site_aniso_U_12
Co1 0.01917(18) 0.01676(18) 0.01446(18) -0.00403(12) -0.00195(12) 0.00765(13)
Co2 0.0208(2) 0.0261(3) 0.0125(2) -0.00558(18) 0.00371(18) 0.0000(2)
O1 0.0205(8) 0.0203(8) 0.0175(8) -0.0010(7) 0.0034(6) 0.0030(7)
O1W 0.0233(9) 0.0511(12) 0.0310(10) -0.0043(9) 0.0034(8) 0.0178(9)
O2 0.0336(10) 0.0269(9) 0.0145(8) -0.0045(7) 0.0038(7) 0.0016(8)
O2W 0.0358(10) 0.0323(9) 0.0351(10) -0.0036(8) -0.0127(8) 0.0200(8)
O3 0.0246(9) 0.0385(10) 0.0182(8) -0.0108(8) 0.0066(7) -0.0009(8)
O3W 0.0379(11) 0.0515(13) 0.0242(10) 0.0000(9) -0.0038(9) 0.0125(10)
O4 0.0189(8) 0.0235(9) 0.0161(8) -0.0029(6) 0.0032(6) 0.0027(7)
N1 0.0204(10) 0.0221(10) 0.0126(8) -0.0031(8) 0.0008(8) 0.0090(8)
N2 0.0182(9) 0.0225(10) 0.0143(9) -0.0013(8) 0.0014(7) 0.0083(8)
C1 0.0175(11) 0.0218(11) 0.0115(10) -0.0006(9) 0.0010(9) 0.0072(9)
C2 0.0192(11) 0.0208(11) 0.0120(10) -0.0038(9) -0.0007(9) 0.0073(9)
C3 0.0216(12) 0.0253(12) 0.0142(11) -0.0014(9) -0.0011(9) 0.0104(10)
C4 0.0178(11) 0.0219(12) 0.0153(11) -0.0006(9) 0.0020(9) 0.0071(10)
C5 0.0208(11) 0.0201(11) 0.0152(11) -0.0015(9) 0.0009(9) 0.0084(10)
C6 0.0406(16) 0.0438(17) 0.0176(13) -0.0076(12) 0.0078(12) 0.0034(14)
C7 0.106(10) 0.084(7) 0.076(5) -0.038(5) 0.036(5) 0.031(8)
C7A 0.030(6) 0.049(7) 0.051(6) -0.016(5) 0.016(4) 0.009(5)
C8 0.118(11) 0.100(8) 0.265(16) 0.016(10) 0.059(10) 0.064(7)
C8A 0.118(11) 0.100(8) 0.265(16) 0.016(10) 0.059(10) 0.064(7)
O4W 0.0526(15) 0.093(2) 0.0470(14) 0.0247(13) 0.0075(12) 0.0372(14)
O6W 0.0357(17) 0.0538(16) 0.063(2) 0.0005(8) 0.0010(16) 0.0179(9)

loop_
_atom_type_symbol
_atom_type_description
_atom_type_scat_dispersion_real
_atom_type_scat_dispersion_imag
_atom_type_scat_source
C C 0.0033 0.0016 'International Tables Vol C Tables 4.2.6.8 and 6.1.1.4'
H H 0.0000 0.0000 'International Tables Vol C Tables 4.2.6.8 and 6.1.1.4'
Co Co 0.3494 0.9721 'International Tables Vol C Tables 4.2.6.8 and 6.1.1.4'
N N 0.0061 0.0033 'International Tables Vol C Tables 4.2.6.8 and 6.1.1.4'
O O 0.0106 0.0060 'International Tables Vol C Tables 4.2.6.8 and 6.1.1.4'

loop_
_geom_angle_atom_site_label_1
_geom_angle_atom_site_label_2
_geom_angle_atom_site_label_3
_geom_angle
_geom_angle_site_symmetry_1
_geom_angle_site_symmetry_3
O1 Co1 O1W 87.74(6) . .
O1 Co1 O2W 90.20(6) . .
O1W Co1 O2W 81.80(7) . .
O4 Co1 O1 174.64(6) 27_556 .
O4 Co1 O1W 86.97(7) 27_556 .
O4 Co1 O2W 89.89(6) 27_556 .
N1 Co1 O1 78.48(6) . .
N1 Co1 O1W 159.82(7) . .
N1 Co1 O2W 83.57(7) . .
N1 Co1 O4 106.86(7) . 27_556
N2 Co1 O1 100.97(7) 27_556 .
N2 Co1 O1W 91.97(7) 27_556 .
N2 Co1 O2W 167.02(7) 27_556 .
N2 Co1 O4 78.37(6) 27_556 27_556
N2 Co1 N1 104.98(8) 27_556 .
O2 Co2 O2 180.0 . 19_666
O2 Co2 O3 93.36(7) 19_666 19_666
O2 Co2 O3 86.64(7) 19_666 .
O2 Co2 O3 86.65(7) . 19_666
O2 Co2 O3 93.36(7) . .
O2 Co2 O3W 88.00(7) . .
O2 Co2 O3W 87.99(7) 19_666 19_666
O2 Co2 O3W 92.00(7) . 19_666
O2 Co2 O3W 92.01(7) 19_666 .
O3 Co2 O3 180.0 . 19_666
O3 Co2 O3W 91.85(8) 19_666 .
O3 Co2 O3W 91.85(8) . 19_666
O3 Co2 O3W 88.15(8) 19_666 19_666
O3 Co2 O3W 88.15(8) . .
O3W Co2 O3W 180.0 . 19_666
C5 O1 Co1 114.09(13) . .
C5 O2 Co2 129.43(16) . .
C4 O3 Co2 137.92(15) . .
C4 O4 Co1 114.50(13) . 26_456
C2 N1 Co1 111.66(14) . .
C3 N1 Co1 139.04(16) . .
C3 N1 C2 106.06(18) . .
C1 N2 Co1 113.03(14) . 26_456
C3 N2 Co1 141.20(15) . 26_456
C3 N2 C1 105.64(18) . .
N2 C1 C2 107.57(18) . .
N2 C1 C4 116.39(19) . .
C2 C1 C4 135.98(19) . .
N1 C2 C1 108.15(18) . .
N1 C2 C5 117.22(19) . .
C1 C2 C5 134.62(19) . .
N1 C3 N2 112.6(2) . .
N1 C3 C6 123.3(2) . .
N2 C3 C6 124.1(2) . .
O3 C4 O4 121.3(2) . .
O3 C4 C1 123.1(2) . .
O4 C4 C1 115.59(18) . .
O1 C5 C2 116.30(18) . .
O2 C5 O1 122.4(2) . .
O2 C5 C2 121.3(2) . .
C3 C6 C7 112.0(4) . .
C3 C6 C7A 112.4(4) . .
C8 C7 C6 107.7(11) . .
C6 C7A C8A 112.2(10) . .

loop_
_geom_bond_atom_site_label_1
_geom_bond_atom_site_label_2
_geom_bond_distance
_geom_bond_site_symmetry_2
Co1 O1 2.1451(16) .
Co1 O1W 2.1650(17) .
Co1 O2W 2.1861(17) .
Co1 O4 2.1332(16) 27_556
Co1 N1 2.0673(19) .
Co1 N2 2.0638(18) 27_556
Co2 O2 2.0361(16) 19_666
Co2 O2 2.0361(16) .
Co2 O3 2.0784(16) .
Co2 O3 2.0785(16) 19_666
Co2 O3W 2.148(2) 19_666
Co2 O3W 2.148(2) .
O1 C5 1.266(3) .
O2 C5 1.259(3) .
O3 C4 1.251(3) .
O4 Co1 2.1332(16) 26_456
O4 C4 1.275(3) .
N1 C2 1.367(3) .
N1 C3 1.339(3) .
N2 Co1 2.0636(18) 26_456
N2 C1 1.382(3) .
N2 C3 1.341(3) .
C1 C2 1.386(3) .
C1 C4 1.477(3) .
C2 C5 1.473(3) .
C3 C6 1.495(3) .
C6 C7 1.532(9) .
C6 C7A 1.501(10) .
C7 C8 1.280(19) .
C7A C8A 1.51(2) .

loop_
_smtbx_masks_void_nr
_smtbx_masks_void_average_x
_smtbx_masks_void_average_y
_smtbx_masks_void_average_z
_smtbx_masks_void_volume
_smtbx_masks_void_count_electrons
1 0.000 0.000 0.250 525.9 6.7
2 0.000 0.000 0.750 525.9 6.5
3 0.333 0.667 0.417 525.9 6.5
4 0.333 0.667 0.917 525.9 6.7
5 0.667 0.333 0.083 525.9 6.5
6 0.667 0.333 0.583 525.9 6.7
